data_9008174
loop_
_publ_author_name
'Beger, R. M.'

_publ_section_title
;
 The crystal structure and chemical composition of pollucite
;
_journal_name_full 'Zeitschrift fur Kristallographie'
_journal_page_first 280
_journal_page_last 302
_journal_volume 129
_journal_year 1969
_chemical_compound_source 'Rumford, Maine, USA'
_chemical_formula_sum 'Al2 Cs1.5 H4 Na0.5 O12.5 Si4'
_chemical_name_mineral Pollucite
_space_group_IT_number 230
_symmetry_space_group_name_Hall '-I 4bd 2c 3'
_symmetry_space_group_name_H-M 'I a -3 d'
_cell_angle_alpha 90
_cell_angle_beta 90
_cell_angle_gamma 90
_cell_formula_units_Z 8
_cell_length_a 13.69
_cell_length_b 13.69
_cell_length_c 13.69
_cell_volume 2565.726
_database_code_amcsd 0010690
_exptl_crystal_density_diffrn 3.009
_cod_original_formula_sum 'Cs1.5 Na.5 (Si4 Al2) O12.5 H4'
_cod_database_code 9008174

loop_
_space_group_symop_operation_xyz
x,y,z
1/2+x,1/2+y,1/2+z
z,1/2-x,1/2+y
1/2+z,-x,+y
-y,1/2+z,1/2-x
1/2-y,+z,-x
x,1/2-y,1/2+z
1/2+x,-y,+z
-z,1/2+x,1/2-y
1/2-z,+x,-y
y,1/2-z,1/2+x
1/2+y,-z,+x
-x,1/2+y,1/2-z
1/2-x,+y,-z
3/4+x,1/4-z,3/4-y
1/4+x,3/4-z,1/4-y
3/4-z,1/4+y,3/4+x
1/4-z,3/4+y,1/4+x
3/4+y,1/4-x,3/4-z
1/4+y,3/4-x,1/4-z
3/4-x,1/4+z,3/4+y
1/4-x,3/4+z,1/4+y
3/4+z,1/4-y,3/4-x
1/4+z,3/4-y,1/4-x
3/4-y,1/4+x,3/4+z
1/4-y,3/4+x,1/4+z
1/4+x,1/4+z,1/4+y
3/4+x,3/4+z,3/4+y
1/4-z,1/4-y,1/4-x
3/4-z,3/4-y,3/4-x
1/4+y,1/4+x,1/4+z
3/4+y,3/4+x,3/4+z
1/4-x,1/4-z,1/4-y
3/4-x,3/4-z,3/4-y
1/4+z,1/4+y,1/4+x
3/4+z,3/4+y,3/4+x
1/4-y,1/4-x,1/4-z
3/4-y,3/4-x,3/4-z
1/2+z,x,1/2-y
+z,1/2+x,-y
1/2-y,-z,1/2+x
-y,1/2-z,+x
1/2+x,y,1/2-z
+x,1/2+y,-z
1/2-z,-x,1/2+y
-z,1/2-x,+y
1/2+y,z,1/2-x
+y,1/2+z,-x
1/2-x,-y,1/2+z
-x,1/2-y,+z
1/2-z,1/2+x,y
-z,+x,1/2+y
1/2+y,1/2-z,-x
+y,-z,1/2-x
1/2-x,1/2+y,z
-x,+y,1/2+z
1/2+z,1/2-x,-y
+z,-x,1/2-y
1/2-y,1/2+z,x
-y,+z,1/2+x
1/2+x,1/2-y,-z
+x,-y,1/2-z
3/4-x,3/4+z,1/4-y
1/4-x,1/4+z,3/4-y
3/4+z,3/4-y,1/4+x
1/4+z,1/4-y,3/4+x
3/4-y,3/4+x,1/4-z
1/4-y,1/4+x,3/4-z
3/4+x,3/4-z,1/4+y
1/4+x,1/4-z,3/4+y
3/4-z,3/4+y,1/4-x
1/4-z,1/4+y,3/4-x
3/4+y,3/4-x,1/4+z
1/4+y,1/4-x,3/4+z
1/4-x,3/4-z,3/4+y
3/4-x,1/4-z,1/4+y
1/4+z,3/4+y,3/4-x
3/4+z,1/4+y,1/4-x
1/4-y,3/4-x,3/4+z
3/4-y,1/4-x,1/4+z
1/4+x,3/4+z,3/4-y
3/4+x,1/4+z,1/4-y
1/4-z,3/4-y,3/4+x
3/4-z,1/4-y,1/4+x
1/4+y,3/4+x,3/4-z
3/4+y,1/4+x,1/4-z
-z,-x,-y
1/2-z,1/2-x,1/2-y
y,z,x
1/2+y,1/2+z,1/2+x
-x,-y,-z
1/2-x,1/2-y,1/2-z
z,x,y
1/2+z,1/2+x,1/2+y
-y,-z,-x
1/2-y,1/2-z,1/2-x

loop_
_atom_site_label
_atom_site_fract_x
_atom_site_fract_y
_atom_site_fract_z
_atom_site_occupancy
_atom_site_U_iso_or_equiv
_atom_site_type_symbol
_atom_site_attached_hydrogens
Cs 0.12500 0.12500 0.12500 0.75000 0.02723 Cs 0
Na 0.25000 0.12500 0.00000 0.16667 0.01988 Na 0
Si 0.66210 0.58790 0.12500 0.66667 0.00861 Si 0
Al 0.66210 0.58790 0.12500 0.33333 0.00861 Al 0
O1 0.10370 0.13400 0.72030 1.00000 0.02888 O 0
Wat 0.12500 0.12500 0.12500 0.25000 0.02723 O 2

loop_
_cod_changelog_entry_id
_cod_changelog_entry_author
_cod_changelog_entry_date
_cod_changelog_entry_text
1
;cod-tools version 3.8.0
Id: cif_guess_AMCSD_atom_types 9581 2023-05-17 12:35:41Z saulius
;
2023-05-23T09:19:01+03:00
;Derived atom types and hydrogen counts
from atom names that follow the AMCSD naming convention
(Wat == water, O-H == hydroxyl).
;

loop_
_cod_related_entry_id
_cod_related_entry_database
_cod_related_entry_code
1 AMCSD 0010690
